data_2210116
loop_
_publ_author_name
'K. Ravikumar'
'B. Sridhar'
'M. Mahesh'
'V. V. Narayana Reddy'

_publ_section_title
;
 1-[5-(4-Fluorophenyl)-1,2-oxazol-3-ylmethyl]-2-nitroiminoimidazolidine
;
_journal_coeditor_code BT2163
_journal_issue 9
_journal_name_full 'Acta Crystallographica Section E'
_journal_page_first o3850
_journal_page_last o3851
_journal_paper_doi 10.1107/S160053680603159X
_journal_volume 62
_journal_year 2006
_chemical_formula_iupac 'C13 H12 F N5 O3'
_chemical_formula_moiety 'C13 H12 F N5 O3'
_chemical_formula_sum 'C13 H12 F N5 O3'
_chemical_formula_weight 305.28
_chemical_name_systematic
;
1-[5-(4-Fluorophenyl)-1,2-oxazol-3-ylmethyl]-2-nitroiminoimidazolidine
;
_space_group_IT_number 14
_symmetry_cell_setting monoclinic
_symmetry_space_group_name_Hall '-P 2yn'
_symmetry_space_group_name_H-M 'P 1 21/n 1'
_atom_sites_solution_hydrogens geom
_atom_sites_solution_primary direct
_atom_sites_solution_secondary difmap
_audit_creation_method SHELXL-97
_cell_angle_alpha 90.00
_cell_angle_beta 107.9450(10)
_cell_angle_gamma 90.00
_cell_formula_units_Z 4
_cell_length_a 7.8575(6)
_cell_length_b 15.6860(12)
_cell_length_c 11.4098(9)
_cell_measurement_reflns_used 8077
_cell_measurement_temperature 273(2)
_cell_measurement_theta_max 27.83
_cell_measurement_theta_min 2.28
_cell_volume 1337.88(18)
_computing_cell_refinement 'SAINT (Bruker, 2001)'
_computing_data_collection 'SMART (Bruker, 2001)'
_computing_data_reduction SAINT
_computing_molecular_graphics 'SHELXTL/PC (Sheldrick, 1990) and MERCURY (Bruno <i>et al.</i>,  2002)'
_computing_publication_material SHELXL97
_computing_structure_refinement 'SHELXL97 (Sheldrick, 1997)'
_computing_structure_solution 'SHELXS97 (Sheldrick, 1997)'
_diffrn_ambient_temperature 273(2)
_diffrn_measured_fraction_theta_full 1.000
_diffrn_measured_fraction_theta_max 1.000
_diffrn_measurement_device 'Bruker SMART APEX CCD area-detector'
_diffrn_measurement_device_type 'Bruker SMART APEX CCD area-detector'
_diffrn_measurement_method \w
_diffrn_radiation_monochromator graphite
_diffrn_radiation_source 'fine-focus sealed tube'
_diffrn_radiation_type MoK\a
_diffrn_radiation_wavelength 0.71073
_diffrn_reflns_av_R_equivalents 0.0197
_diffrn_reflns_av_sigmaI/netI 0.0133
_diffrn_reflns_limit_h_max 9
_diffrn_reflns_limit_h_min -9
_diffrn_reflns_limit_k_max 18
_diffrn_reflns_limit_k_min -18
_diffrn_reflns_limit_l_max 13
_diffrn_reflns_limit_l_min -13
_diffrn_reflns_number 12586
_diffrn_reflns_theta_full 25.00
_diffrn_reflns_theta_max 25.00
_diffrn_reflns_theta_min 2.28
_diffrn_standards_number 0
_exptl_absorpt_coefficient_mu 0.121
_exptl_absorpt_correction_type none
_exptl_crystal_colour colorless
_exptl_crystal_density_diffrn 1.516
_exptl_crystal_density_method 'not measured'
_exptl_crystal_description block
_exptl_crystal_F_000 632
_exptl_crystal_size_max 0.20
_exptl_crystal_size_mid 0.17
_exptl_crystal_size_min 0.12
_refine_diff_density_max 0.148
_refine_diff_density_min -0.171
_refine_ls_extinction_method none
_refine_ls_goodness_of_fit_ref 1.070
_refine_ls_hydrogen_treatment mixed
_refine_ls_matrix_type full
_refine_ls_number_parameters 203
_refine_ls_number_reflns 2359
_refine_ls_number_restraints 0
_refine_ls_restrained_S_all 1.070
_refine_ls_R_factor_all 0.0363
_refine_ls_R_factor_gt 0.0340
_refine_ls_shift/su_max 0.000
_refine_ls_shift/su_mean 0.000
_refine_ls_structure_factor_coef Fsqd
_refine_ls_weighting_details 'calc w=1/[\s^2^(Fo^2^)+(0.0516P)^2^+0.2286P] where P=(Fo^2^+2Fc^2^)/3'
_refine_ls_weighting_scheme calc
_refine_ls_wR_factor_gt 0.0932
_refine_ls_wR_factor_ref 0.0947
_reflns_number_gt 2179
_reflns_number_total 2359
_reflns_threshold_expression I>2\s(I)
_cod_data_source_file bt2163.cif
_cod_data_source_block I
_cod_original_sg_symbol_H-M 'P 21/n'
_cod_database_code 2210116
_cod_database_fobs_code 2210116

loop_
_symmetry_equiv_pos_as_xyz
'x, y, z'
'-x+1/2, y+1/2, -z+1/2'
'-x, -y, -z'
'x-1/2, -y-1/2, z-1/2'

loop_
_atom_site_type_symbol
_atom_site_label
_atom_site_fract_x
_atom_site_fract_y
_atom_site_fract_z
_atom_site_U_iso_or_equiv
_atom_site_adp_type
_atom_site_calc_flag
_atom_site_refinement_flags
_atom_site_occupancy
C C1 0.33050(17) 0.05391(8) 0.55667(11) 0.0444(3) Uani d . 1
C C2 0.41332(17) 0.12940(9) 0.58928(12) 0.0469(3) Uani d . 1
H H2 0.4221 0.1739 0.5375 0.056 Uiso calc R 1
C C3 0.48336(16) 0.12646(8) 0.71801(11) 0.0440(3) Uani d . 1
C C4 0.58928(17) 0.19505(9) 0.80099(11) 0.0468(3) Uani d . 1
H H4A 0.7089 0.1961 0.7935 0.056 Uiso calc R 1
H H4B 0.5342 0.2497 0.7728 0.056 Uiso calc R 1
C C5 0.73856(19) 0.13065(10) 1.01243(13) 0.0563(4) Uani d . 1
H H5A 0.8578 0.1532 1.0251 0.068 Uiso calc R 1
H H5B 0.7328 0.0729 0.9811 0.068 Uiso calc R 1
C C6 0.6876(2) 0.13392(11) 1.12987(13) 0.0620(4) Uani d . 1
H H6A 0.6938 0.0779 1.1669 0.074 Uiso calc R 1
H H6B 0.7641 0.1728 1.1892 0.074 Uiso calc R 1
C C7 0.46446(16) 0.19587(8) 0.97356(11) 0.0423(3) Uani d . 1
C C8 0.22879(16) 0.01793(8) 0.43773(11) 0.0442(3) Uani d . 1
C C9 0.12968(19) -0.05669(8) 0.42781(13) 0.0508(3) Uani d . 1
H H9 0.1319 -0.0867 0.4985 0.061 Uiso calc R 1
C C10 0.0279(2) -0.08658(9) 0.31374(14) 0.0553(3) Uani d . 1
H H10 -0.0387 -0.1364 0.3066 0.066 Uiso calc R 1
C C11 0.02799(19) -0.04086(9) 0.21140(13) 0.0518(3) Uani d . 1
C C12 0.1267(2) 0.03180(10) 0.21700(13) 0.0556(4) Uani d . 1
H H12 0.1259 0.0606 0.1456 0.067 Uiso calc R 1
C C13 0.22723(19) 0.06117(9) 0.33105(12) 0.0515(3) Uani d . 1
H H13 0.2949 0.1105 0.3368 0.062 Uiso calc R 1
F F1 -0.07395(13) -0.06824(6) 0.09893(8) 0.0726(3) Uani d . 1
N N1 0.44654(17) 0.05461(8) 0.76240(10) 0.0575(3) Uani d . 1
N N2 0.60292(14) 0.18488(7) 0.92953(9) 0.0467(3) Uani d . 1
N N3 0.50424(17) 0.16493(8) 1.08668(11) 0.0549(3) Uani d . 1
N N4 0.31718(14) 0.23349(7) 0.89848(10) 0.0476(3) Uani d . 1
N N5 0.17815(15) 0.24343(7) 0.94278(10) 0.0497(3) Uani d . 1
O O1 0.34824(14) 0.00694(6) 0.65873(8) 0.0570(3) Uani d . 1
O O2 0.03909(14) 0.27097(7) 0.86784(10) 0.0652(3) Uani d . 1
O O3 0.18586(14) 0.22652(7) 1.05060(9) 0.0622(3) Uani d . 1
H H3N 0.438(2) 0.1765(11) 1.1321(16) 0.068(5) Uiso d . 1

loop_
_atom_site_aniso_label
_atom_site_aniso_U_11
_atom_site_aniso_U_22
_atom_site_aniso_U_33
_atom_site_aniso_U_12
_atom_site_aniso_U_13
_atom_site_aniso_U_23
C1 0.0435(7) 0.0481(7) 0.0445(7) 0.0043(5) 0.0180(5) 0.0057(5)
C2 0.0511(7) 0.0494(7) 0.0442(7) -0.0027(6) 0.0205(6) 0.0044(5)
C3 0.0397(6) 0.0498(7) 0.0461(7) 0.0024(5) 0.0184(5) 0.0030(5)
C4 0.0431(7) 0.0559(8) 0.0448(7) -0.0017(6) 0.0186(5) 0.0014(6)
C5 0.0464(7) 0.0658(9) 0.0545(8) 0.0075(6) 0.0124(6) 0.0073(7)
C6 0.0538(8) 0.0789(10) 0.0486(8) 0.0017(7) 0.0091(6) 0.0099(7)
C7 0.0457(7) 0.0422(6) 0.0402(6) -0.0048(5) 0.0152(5) -0.0045(5)
C8 0.0420(7) 0.0449(7) 0.0482(7) 0.0051(5) 0.0176(5) 0.0005(5)
C9 0.0571(8) 0.0467(7) 0.0525(8) 0.0019(6) 0.0225(6) 0.0037(6)
C10 0.0576(8) 0.0475(7) 0.0636(9) -0.0048(6) 0.0230(7) -0.0074(7)
C11 0.0514(7) 0.0540(8) 0.0488(7) 0.0039(6) 0.0139(6) -0.0088(6)
C12 0.0627(9) 0.0578(8) 0.0468(7) 0.0013(7) 0.0177(6) 0.0043(6)
C13 0.0545(8) 0.0501(7) 0.0508(8) -0.0045(6) 0.0175(6) 0.0013(6)
F1 0.0819(6) 0.0736(6) 0.0555(5) -0.0105(5) 0.0111(4) -0.0134(4)
N1 0.0656(8) 0.0583(7) 0.0449(6) -0.0074(6) 0.0115(5) 0.0048(5)
N2 0.0415(6) 0.0575(7) 0.0415(6) 0.0021(5) 0.0136(4) 0.0021(5)
N3 0.0541(7) 0.0697(8) 0.0435(6) 0.0022(6) 0.0192(5) 0.0041(5)
N4 0.0451(6) 0.0534(6) 0.0481(6) 0.0043(5) 0.0197(5) 0.0001(5)
N5 0.0491(6) 0.0505(6) 0.0529(7) 0.0011(5) 0.0209(5) -0.0085(5)
O1 0.0683(6) 0.0518(6) 0.0476(5) -0.0085(5) 0.0131(5) 0.0070(4)
O2 0.0497(6) 0.0774(7) 0.0681(7) 0.0157(5) 0.0174(5) -0.0048(5)
O3 0.0637(6) 0.0769(7) 0.0549(6) 0.0047(5) 0.0314(5) -0.0049(5)

loop_
_atom_type_symbol
_atom_type_description
_atom_type_scat_dispersion_real
_atom_type_scat_dispersion_imag
_atom_type_scat_source
C C 0.0033 0.0016 'International Tables Vol C Tables 4.2.6.8 and 6.1.1.4'
H H 0.0000 0.0000 'International Tables Vol C Tables 4.2.6.8 and 6.1.1.4'
N N 0.0061 0.0033 'International Tables Vol C Tables 4.2.6.8 and 6.1.1.4'
O O 0.0106 0.0060 'International Tables Vol C Tables 4.2.6.8 and 6.1.1.4'
F F 0.0171 0.0103 'International Tables Vol C Tables 4.2.6.8 and 6.1.1.4'

loop_
_geom_angle_atom_site_label_1
_geom_angle_atom_site_label_2
_geom_angle_atom_site_label_3
_geom_angle
C2 C1 O1 109.22(11)
C2 C1 C8 132.54(12)
O1 C1 C8 118.23(11)
C1 C2 C3 105.12(11)
C1 C2 H2 127.4
C3 C2 H2 127.4
N1 C3 C2 111.90(12)
N1 C3 C4 121.32(12)
C2 C3 C4 126.78(11)
N2 C4 C3 114.42(11)
N2 C4 H4A 108.7
C3 C4 H4A 108.7
N2 C4 H4B 108.7
C3 C4 H4B 108.7
H4A C4 H4B 107.6
N2 C5 C6 102.37(11)
N2 C5 H5A 111.3
C6 C5 H5A 111.3
N2 C5 H5B 111.3
C6 C5 H5B 111.3
H5A C5 H5B 109.2
N3 C6 C5 102.47(11)
N3 C6 H6A 111.3
C5 C6 H6A 111.3
N3 C6 H6B 111.3
C5 C6 H6B 111.3
H6A C6 H6B 109.2
N3 C7 N2 110.05(11)
N3 C7 N4 132.87(12)
N2 C7 N4 117.08(11)
C13 C8 C9 119.06(12)
C13 C8 C1 118.69(12)
C9 C8 C1 122.23(12)
C10 C9 C8 120.58(13)
C10 C9 H9 119.7
C8 C9 H9 119.7
C11 C10 C9 118.21(13)
C11 C10 H10 120.9
C9 C10 H10 120.9
F1 C11 C12 117.95(13)
F1 C11 C10 119.04(13)
C12 C11 C10 123.01(13)
C11 C12 C13 118.32(13)
C11 C12 H12 120.8
C13 C12 H12 120.8
C12 C13 C8 120.79(13)
C12 C13 H13 119.6
C8 C13 H13 119.6
C3 N1 O1 105.19(10)
C7 N2 C4 123.37(10)
C7 N2 C5 110.26(10)
C4 N2 C5 122.17(11)
C7 N3 C6 111.40(12)
C7 N3 H3N 120.5(12)
C6 N3 H3N 125.8(11)
C7 N4 N5 116.73(11)
O2 N5 O3 121.44(11)
O2 N5 N4 115.22(11)
O3 N5 N4 123.34(11)
C1 O1 N1 108.58(10)

loop_
_geom_bond_atom_site_label_1
_geom_bond_atom_site_label_2
_geom_bond_distance
C1 C2 1.3472(19)
C1 O1 1.3484(15)
C1 C8 1.4597(18)
C2 C3 1.4015(18)
C2 H2 0.9300
C3 N1 1.3042(17)
C3 C4 1.5036(18)
C4 N2 1.4460(16)
C4 H4A 0.9700
C4 H4B 0.9700
C5 N2 1.4604(17)
C5 C6 1.513(2)
C5 H5A 0.9700
C5 H5B 0.9700
C6 N3 1.4549(19)
C6 H6A 0.9700
C6 H6B 0.9700
C7 N3 1.3230(17)
C7 N2 1.3426(16)
C7 N4 1.3455(16)
C8 C13 1.3901(18)
C8 C9 1.3911(19)
C9 C10 1.383(2)
C9 H9 0.9300
C10 C11 1.370(2)
C10 H10 0.9300
C11 F1 1.3563(16)
C11 C12 1.369(2)
C12 C13 1.377(2)
C12 H12 0.9300
C13 H13 0.9300
N1 O1 1.4114(15)
N3 H3N 0.856(18)
N4 N5 1.3466(15)
N5 O2 1.2394(15)
N5 O3 1.2416(15)

loop_
_geom_hbond_atom_site_label_D
_geom_hbond_atom_site_label_H
_geom_hbond_atom_site_label_A
_geom_hbond_site_symmetry_A
_geom_hbond_distance_DH
_geom_hbond_distance_HA
_geom_hbond_distance_DA
_geom_hbond_angle_DHA
N3 H3N O3 . 0.856(18) 2.070(17) 2.594(2) 119.0(10)
C2 H2 O2 4_665 0.93 2.54 3.368(2) 149
C2 H2 O3 4_665 0.93 2.56 3.236(2) 130
C6 H6A O1 3_657 0.97 2.50 3.346(2) 146
C6 H6A N1 3_657 0.97 2.60 3.488(2) 153

loop_
_geom_torsion_atom_site_label_1
_geom_torsion_atom_site_label_2
_geom_torsion_atom_site_label_3
_geom_torsion_atom_site_label_4
_geom_torsion
O1 C1 C2 C3 -0.10(14)
C8 C1 C2 C3 178.48(13)
C1 C2 C3 N1 -0.17(15)
C1 C2 C3 C4 179.79(12)
N1 C3 C4 N2 -15.91(17)
C2 C3 C4 N2 164.13(12)
N2 C5 C6 N3 17.57(15)
C2 C1 C8 C13 9.0(2)
O1 C1 C8 C13 -172.52(11)
C2 C1 C8 C9 -169.17(14)
O1 C1 C8 C9 9.31(18)
C13 C8 C9 C10 -1.36(19)
C1 C8 C9 C10 176.80(12)
C8 C9 C10 C11 0.1(2)
C9 C10 C11 F1 -178.63(12)
C9 C10 C11 C12 1.4(2)
F1 C11 C12 C13 178.47(12)
C10 C11 C12 C13 -1.5(2)
C11 C12 C13 C8 0.2(2)
C9 C8 C13 C12 1.2(2)
C1 C8 C13 C12 -177.03(12)
C2 C3 N1 O1 0.36(15)
C4 C3 N1 O1 -179.61(11)
N3 C7 N2 C4 166.45(12)
N4 C7 N2 C4 -12.87(18)
N3 C7 N2 C5 9.15(16)
N4 C7 N2 C5 -170.17(11)
C3 C4 N2 C7 -70.41(16)
C3 C4 N2 C5 84.27(15)
C6 C5 N2 C7 -17.03(15)
C6 C5 N2 C4 -174.65(12)
N2 C7 N3 C6 3.52(16)
N4 C7 N3 C6 -177.29(14)
C5 C6 N3 C7 -13.81(17)
N3 C7 N4 N5 0.1(2)
N2 C7 N4 N5 179.27(11)
C7 N4 N5 O2 -173.63(11)
C7 N4 N5 O3 6.32(18)
C2 C1 O1 N1 0.32(15)
C8 C1 O1 N1 -178.49(10)
C3 N1 O1 C1 -0.41(15)

loop_
_cod_related_entry_id
_cod_related_entry_database
_cod_related_entry_code
1 ChemSpider 21127549
